data_2203032
loop_
_publ_author_name
'Butcher, Ray J.'
'George, C.'
'Purdy, Andrew P.'

_publ_section_title
Tetra-\m-chloro-chloro(<i>N,N,N</i>',<i>N</i>'-tetramethylethane-1,2-diamine)(1,1,3-trimethyl-2-imidazolium)dicopper(I)copper(II)
_journal_issue 1
_journal_name_full 'Acta Crystallographica Section E'
_journal_page_first m102
_journal_page_last m104
_journal_paper_doi 10.1107/S1600536803027752
_journal_volume 60
_journal_year 2004
_chemical_formula_iupac '[Cu3 Cl5 (C6 H16 N2) (C6 H13 N2)]'
_chemical_formula_moiety 'C12 H29 Cl5 Cu3 N4'
_chemical_formula_sum 'C12 H29 Cl5 Cu3 N4'
_chemical_formula_weight 597.26
_chemical_name_systematic
;
Tetra-\m-chloro-chloro(N,N,N',N'-tetramethylethane-1,2-diamine)(1,1,3-
trimethyl-2-imidazolium)dicopper(I)copper(II)
;
_space_group_IT_number 29
_symmetry_cell_setting orthorhombic
_symmetry_space_group_name_Hall 'P 2c -2ac'
_symmetry_space_group_name_H-M 'P c a 21'
_atom_sites_solution_hydrogens geom
_atom_sites_solution_primary direct
_atom_sites_solution_secondary difmap
_audit_creation_method SHELXL-97
_cell_angle_alpha 90.00
_cell_angle_beta 90.00
_cell_angle_gamma 90.00
_cell_formula_units_Z 4
_cell_length_a 15.5111(14)
_cell_length_b 11.0313(9)
_cell_length_c 12.7192(12)
_cell_measurement_reflns_used 6021
_cell_measurement_temperature 293(2)
_cell_measurement_theta_max 28.283
_cell_measurement_theta_min 2.621
_cell_volume 2176.4(3)
_computing_cell_refinement SMART
_computing_data_collection 'SMART (Bruker, 2001)'
_computing_data_reduction 'SAINT (Sheldrick, 1999)'
_computing_molecular_graphics SHELXTL
_computing_publication_material SHELXTL
_computing_structure_refinement SHELXTL
_computing_structure_solution 'SHELXTL (Sheldrick, 1997)'
_diffrn_ambient_temperature 293(2)
_diffrn_measured_fraction_theta_full 0.991
_diffrn_measured_fraction_theta_max 0.991
_diffrn_measurement_device_type 'CCD area detector'
_diffrn_measurement_method 'phi and omega scans'
_diffrn_radiation_monochromator graphite
_diffrn_radiation_source 'fine-focus sealed tube'
_diffrn_radiation_type MoK\a
_diffrn_radiation_wavelength 0.71073
_diffrn_reflns_av_R_equivalents 0.0414
_diffrn_reflns_av_sigmaI/netI 0.0344
_diffrn_reflns_limit_h_max 20
_diffrn_reflns_limit_h_min -20
_diffrn_reflns_limit_k_max 13
_diffrn_reflns_limit_k_min -14
_diffrn_reflns_limit_l_max 16
_diffrn_reflns_limit_l_min -16
_diffrn_reflns_number 18409
_diffrn_reflns_theta_full 28.35
_diffrn_reflns_theta_max 28.35
_diffrn_reflns_theta_min 2.27
_diffrn_standards_decay_% 2.46
_diffrn_standards_number 0
_exptl_absorpt_coefficient_mu 3.522
_exptl_absorpt_correction_T_max 0.400
_exptl_absorpt_correction_T_min 0.232
_exptl_absorpt_correction_type multi-scan
_exptl_absorpt_process_details '(Sheldrick, 1999)'
_exptl_crystal_colour blue
_exptl_crystal_density_diffrn 1.823
_exptl_crystal_density_method 'not measured'
_exptl_crystal_description 'irregular block'
_exptl_crystal_F_000 1204
_exptl_crystal_size_max 0.33
_exptl_crystal_size_mid 0.31
_exptl_crystal_size_min 0.26
_refine_diff_density_max 0.537
_refine_diff_density_min -0.270
_refine_ls_abs_structure_details 'Flack H D (1983), Acta Cryst. A39, 876-881'
_refine_ls_abs_structure_Flack 0.017(12)
_refine_ls_extinction_method none
_refine_ls_goodness_of_fit_ref 1.059
_refine_ls_hydrogen_treatment constr
_refine_ls_matrix_type full
_refine_ls_number_parameters 288
_refine_ls_number_reflns 5275
_refine_ls_number_restraints 15
_refine_ls_restrained_S_all 1.057
_refine_ls_R_factor_all 0.0434
_refine_ls_R_factor_gt 0.0342
_refine_ls_shift/su_max 0.052
_refine_ls_shift/su_mean 0.004
_refine_ls_structure_factor_coef Fsqd
_refine_ls_weighting_details 'calc w = 1/[\s^2^(Fo^2^)+(0.0379P)^2^+0.3117P] where P = (Fo^2^+2Fc^2^)/3'
_refine_ls_weighting_scheme calc
_refine_ls_wR_factor_gt 0.0726
_refine_ls_wR_factor_ref 0.0766
_reflns_number_gt 4598
_reflns_number_total 5275
_reflns_threshold_expression I>2\s(I)
_cod_data_source_file ac6072.cif
_cod_data_source_block I
_cod_depositor_comments
;
The following automatic conversions were performed:
'_symmetry_cell_setting' value 'Orthorhombic' changed to 'orthorhombic'
according to '/home/saulius/struct/CIF-dictionaries/cif_core.dic'
dictionary named 'cif_core.dic' version 2.4.1 from 2010-06-29.

Automatic conversion script
Id: cif_fix_enum 1527 2010-12-29 10:47:43Z saulius 

The following automatic conversions were performed:

'_symmetry_cell_setting' value 'Orthorhombic' changed to
'orthorhombic' according to
/home/saulius/struct/CIF-dictionaries/cif_core.dic dictionary named
'cif_core.dic' version 2.4.1 from 2010-06-29.

Automatic conversion script
Id: cif_fix_values 1715 2011-07-08 13:25:40Z adriana 
;
_cod_database_code 2203032
_cod_database_fobs_code 2203032

loop_
_symmetry_equiv_pos_as_xyz
'x, y, z'
'-x, -y, z+1/2'
'x+1/2, -y, z'
'-x+1/2, y, z+1/2'

loop_
_atom_site_label
_atom_site_fract_x
_atom_site_fract_y
_atom_site_fract_z
_atom_site_U_iso_or_equiv
_atom_site_adp_type
_atom_site_calc_flag
_atom_site_refinement_flags
_atom_site_occupancy
_atom_site_disorder_assembly
_atom_site_disorder_group
_atom_site_type_symbol
Cu1 0.62357(2) 0.07008(3) 0.92580(3) 0.02979(7) Uani d . 1 A . Cu
Cu2 0.65647(3) 0.32725(4) 1.07471(4) 0.04394(10) Uani d . 1 . . Cu
Cu3 0.45850(3) 0.28353(5) 0.96767(4) 0.05975(13) Uani d . 1 . . Cu
Cl1 0.57821(5) 0.14248(7) 1.09129(6) 0.04402(19) Uani d . 1 . . Cl
Cl2 0.72776(5) 0.21749(7) 0.92582(8) 0.0500(2) Uani d . 1 . . Cl
Cl3 0.50657(6) 0.18489(8) 0.82119(7) 0.0473(2) Uani d . 1 . . Cl
Cl4 0.54790(5) 0.45402(7) 0.99835(7) 0.0474(2) Uani d . 1 . . Cl
Cl5 0.32628(6) 0.28503(9) 1.03141(8) 0.0532(2) Uani d . 1 . . Cl
N1A 0.68079(12) -0.01642(19) 0.79921(18) 0.0409(7) Uani d D 1 . . N
C11A 0.6836(5) 0.0622(5) 0.7057(3) 0.0513(18) Uani d PD 0.645(5) A 1 C
H11A 0.7005 0.0152 0.6456 0.077 Uiso calc PR 0.645(5) A 1 H
H11B 0.7246 0.1261 0.7169 0.077 Uiso calc PR 0.645(5) A 1 H
H11C 0.6276 0.0965 0.6938 0.077 Uiso calc PR 0.645(5) A 1 H
C12A 0.7699(2) -0.0539(6) 0.8221(6) 0.057(2) Uani d PD 0.645(5) A 1 C
H12A 0.7907 -0.1048 0.7663 0.085 Uiso calc PR 0.645(5) A 1 H
H12B 0.7713 -0.0980 0.8871 0.085 Uiso calc PR 0.645(5) A 1 H
H12C 0.8059 0.0166 0.8277 0.085 Uiso calc PR 0.645(5) A 1 H
C11B 0.7738(3) -0.0399(15) 0.8091(14) 0.124(10) Uani d PD 0.355(5) A 2 C
H11D 0.7866 -0.1193 0.7824 0.185 Uiso calc PR 0.355(5) A 2 H
H11E 0.7903 -0.0354 0.8817 0.185 Uiso calc PR 0.355(5) A 2 H
H11F 0.8053 0.0196 0.7696 0.185 Uiso calc PR 0.355(5) A 2 H
C12B 0.6672(11) 0.0371(10) 0.6946(4) 0.079(5) Uani d PD 0.355(5) A 2 C
H12D 0.6893 -0.0167 0.6417 0.118 Uiso calc PR 0.355(5) A 2 H
H12E 0.6967 0.1135 0.6904 0.118 Uiso calc PR 0.355(5) A 2 H
H12F 0.6066 0.0495 0.6833 0.118 Uiso calc PR 0.355(5) A 2 H
C2AA 0.6130(3) -0.1109(4) 0.7685(3) 0.0600(18) Uani d PD 0.645(5) A 1 C
H2AA 0.5620 -0.0719 0.7403 0.072 Uiso calc PR 0.645(5) A 1 H
H2AB 0.6358 -0.1661 0.7161 0.072 Uiso calc PR 0.645(5) A 1 H
C3AA 0.5925(4) -0.1760(3) 0.8659(3) 0.0601(19) Uani d PD 0.645(5) A 1 C
H3AA 0.6438 -0.2168 0.8913 0.072 Uiso calc PR 0.645(5) A 1 H
H3AB 0.5492 -0.2372 0.8514 0.072 Uiso calc PR 0.645(5) A 1 H
C2AB 0.6483(3) -0.1476(3) 0.8070(9) 0.047(3) Uani d PD 0.355(5) A 2 C
H2AC 0.6533 -0.1879 0.7395 0.057 Uiso calc PR 0.355(5) A 2 H
H2AD 0.6818 -0.1925 0.8583 0.057 Uiso calc PR 0.355(5) A 2 H
C3AB 0.5577(4) -0.1409(8) 0.8395(4) 0.079(5) Uani d PD 0.355(5) A 2 C
H3AC 0.5313 -0.2205 0.8381 0.095 Uiso calc PR 0.355(5) A 2 H
H3AD 0.5255 -0.0873 0.7936 0.095 Uiso calc PR 0.355(5) A 2 H
N4A 0.55992(12) -0.0923(2) 0.94860(16) 0.0409(7) Uani d D 1 . . N
C41A 0.46539(18) -0.0810(6) 0.9496(7) 0.057(2) Uani d PD 0.645(5) A 1 C
H41A 0.4403 -0.1568 0.9706 0.086 Uiso calc PR 0.645(5) A 1 H
H41B 0.4454 -0.0600 0.8806 0.086 Uiso calc PR 0.645(5) A 1 H
H41C 0.4488 -0.0189 0.9985 0.086 Uiso calc PR 0.645(5) A 1 H
C42A 0.5787(4) -0.1472(5) 1.0515(3) 0.0537(19) Uani d PD 0.645(5) A 1 C
H42A 0.5503 -0.2242 1.0566 0.080 Uiso calc PR 0.645(5) A 1 H
H42B 0.5584 -0.0947 1.1064 0.080 Uiso calc PR 0.645(5) A 1 H
H42C 0.6398 -0.1584 1.0587 0.080 Uiso calc PR 0.645(5) A 1 H
C41B 0.4683(3) -0.0617(13) 0.963(2) 0.117(10) Uani d PD 0.355(5) A 2 C
H41D 0.4338 -0.1327 0.9517 0.175 Uiso calc PR 0.355(5) A 2 H
H41E 0.4521 -0.0001 0.9134 0.175 Uiso calc PR 0.355(5) A 2 H
H41F 0.4593 -0.0323 1.0332 0.175 Uiso calc PR 0.355(5) A 2 H
C42B 0.5974(6) -0.1650(8) 1.0342(6) 0.051(3) Uani d PD 0.355(5) A 2 C
H42D 0.5767 -0.2468 1.0293 0.077 Uiso calc PR 0.355(5) A 2 H
H42E 0.5808 -0.1311 1.1007 0.077 Uiso calc PR 0.355(5) A 2 H
H42F 0.6591 -0.1646 1.0283 0.077 Uiso calc PR 0.355(5) A 2 H
C1B 0.72636(18) 0.4115(2) 1.1724(2) 0.0310(7) Uani d . 1 . . C
N2B 0.80876(17) 0.4242(2) 1.1827(2) 0.0340(6) Uani d . 1 . . N
C21B 0.8727(2) 0.3689(3) 1.1141(3) 0.0490(9) Uani d . 1 . . C
H21A 0.8444 0.3174 1.0640 0.074 Uiso calc R 1 . . H
H21B 0.9121 0.3216 1.1554 0.074 Uiso calc R 1 . . H
H21C 0.9039 0.4312 1.0776 0.074 Uiso calc R 1 . . H
C3B 0.8394(2) 0.5047(3) 1.2665(3) 0.0517(9) Uani d . 1 . . C
H3BA 0.8579 0.5824 1.2387 0.062 Uiso calc R 1 . . H
H3BB 0.8866 0.4684 1.3055 0.062 Uiso calc R 1 . . H
C4B 0.7617(3) 0.5175(3) 1.3327(3) 0.0508(9) Uani d . 1 . . C
H4BA 0.7573 0.5988 1.3612 0.061 Uiso calc R 1 . . H
H4BB 0.7623 0.4597 1.3902 0.061 Uiso calc R 1 . . H
N5B 0.68794(18) 0.4914(2) 1.2572(2) 0.0373(6) Uani d . 1 . . N
C51B 0.6138(2) 0.4304(3) 1.3093(3) 0.0539(10) Uani d . 1 . . C
H51A 0.5697 0.4143 1.2583 0.081 Uiso calc R 1 . . H
H51D 0.5911 0.4821 1.3634 0.081 Uiso calc R 1 . . H
H51B 0.6328 0.3555 1.3399 0.081 Uiso calc R 1 . . H
C52B 0.6575(2) 0.6065(3) 1.2055(3) 0.0491(9) Uani d . 1 . . C
H52D 0.6160 0.5873 1.1520 0.074 Uiso calc R 1 . . H
H52A 0.7058 0.6475 1.1742 0.074 Uiso calc R 1 . . H
H52B 0.6314 0.6582 1.2572 0.074 Uiso calc R 1 . . H

loop_
_atom_site_aniso_label
_atom_site_aniso_U_11
_atom_site_aniso_U_22
_atom_site_aniso_U_33
_atom_site_aniso_U_12
_atom_site_aniso_U_13
_atom_site_aniso_U_23
Cu1 0.02837(14) 0.02991(13) 0.03108(16) -0.00184(13) 0.00207(16) -0.00280(15)
Cu2 0.03597(18) 0.04584(18) 0.0500(2) -0.00367(17) -0.00458(19) -0.01197(19)
Cu3 0.0499(2) 0.0686(3) 0.0607(3) 0.0115(2) 0.0106(2) 0.0019(2)
Cl1 0.0494(4) 0.0454(4) 0.0372(4) -0.0101(3) 0.0095(3) -0.0044(3)
Cl2 0.0465(4) 0.0450(3) 0.0586(5) -0.0172(3) 0.0189(4) -0.0176(4)
Cl3 0.0469(4) 0.0578(4) 0.0372(4) 0.0193(4) -0.0039(4) -0.0014(4)
Cl4 0.0390(4) 0.0504(4) 0.0526(5) 0.0112(3) -0.0046(4) -0.0048(4)
Cl5 0.0403(4) 0.0717(5) 0.0477(5) 0.0060(4) 0.0048(4) 0.0030(4)
N1A 0.0399(14) 0.0397(13) 0.0431(15) -0.0016(12) 0.0097(12) -0.0080(12)
C11A 0.050(3) 0.075(4) 0.029(3) 0.015(3) 0.002(3) -0.005(3)
C12A 0.030(3) 0.066(4) 0.074(5) 0.034(2) 0.012(3) 0.003(3)
C11B 0.26(3) 0.071(10) 0.036(8) 0.039(14) -0.031(12) -0.003(7)
C12B 0.092(12) 0.100(10) 0.044(8) 0.025(9) 0.015(7) -0.034(7)
C2AA 0.062(4) 0.069(4) 0.049(3) -0.007(3) 0.004(3) -0.028(3)
C3AA 0.085(5) 0.033(2) 0.062(4) -0.020(3) 0.026(4) -0.015(3)
C2AB 0.049(6) 0.025(4) 0.067(7) -0.012(4) 0.001(5) -0.020(4)
C3AB 0.131(13) 0.054(7) 0.052(8) -0.043(8) -0.001(8) 0.000(6)
N4A 0.0462(14) 0.0379(12) 0.0385(16) -0.0112(11) 0.0086(12) -0.0006(11)
C41A 0.036(3) 0.048(3) 0.088(6) -0.014(2) -0.011(3) 0.017(3)
C42A 0.046(3) 0.050(3) 0.065(4) -0.003(3) 0.010(3) 0.009(3)
C41B 0.056(8) 0.089(9) 0.21(3) -0.063(7) -0.010(12) -0.015(12)
C42B 0.038(6) 0.051(6) 0.064(8) 0.006(5) 0.013(5) 0.031(6)
C1B 0.0331(15) 0.0256(11) 0.0343(15) 0.0041(10) 0.0034(13) 0.0014(11)
N2B 0.0311(12) 0.0335(11) 0.0373(14) -0.0019(10) -0.0027(11) 0.0013(11)
C21B 0.0345(17) 0.0580(19) 0.055(2) 0.0032(15) 0.0029(15) -0.0047(17)
C3B 0.053(2) 0.053(2) 0.049(2) -0.0090(17) -0.0163(17) -0.0056(17)
C4B 0.067(2) 0.0488(17) 0.0366(18) -0.0041(18) -0.0093(17) -0.0107(16)
N5B 0.0443(14) 0.0305(11) 0.0371(14) 0.0032(11) 0.0065(12) -0.0027(11)
C51B 0.049(2) 0.060(2) 0.053(2) 0.0036(17) 0.0215(18) 0.0030(17)
C52B 0.059(2) 0.0331(14) 0.055(2) 0.0162(15) 0.0042(18) -0.0010(15)

loop_
_atom_type_symbol
_atom_type_description
_atom_type_scat_dispersion_real
_atom_type_scat_dispersion_imag
_atom_type_scat_source
C C 0.0033 0.0016 'International Tables Vol C Tables 4.2.6.8 and 6.1.1.4'
H H 0.0000 0.0000 'International Tables Vol C Tables 4.2.6.8 and 6.1.1.4'
N N 0.0061 0.0033 'International Tables Vol C Tables 4.2.6.8 and 6.1.1.4'
Cl Cl 0.1484 0.1585 'International Tables Vol C Tables 4.2.6.8 and 6.1.1.4'
Cu Cu 0.3201 1.2651 'International Tables Vol C Tables 4.2.6.8 and 6.1.1.4'

loop_
_geom_angle_atom_site_label_1
_geom_angle_atom_site_label_2
_geom_angle_atom_site_label_3
_geom_angle
N4A Cu1 N1A 85.10(8)
N4A Cu1 Cl2 162.16(6)
N1A Cu1 Cl2 91.42(6)
N4A Cu1 Cl1 91.47(6)
N1A Cu1 Cl1 167.81(6)
Cl2 Cu1 Cl1 88.28(3)
N4A Cu1 Cl3 99.31(6)
N1A Cu1 Cl3 97.27(6)
Cl2 Cu1 Cl3 98.49(3)
Cl1 Cu1 Cl3 94.82(3)
C1B Cu2 Cl1 130.83(9)
C1B Cu2 Cl4 112.48(8)
Cl1 Cu2 Cl4 100.21(3)
C1B Cu2 Cl2 118.74(9)
Cl1 Cu2 Cl2 83.01(3)
Cl4 Cu2 Cl2 106.62(4)
Cl5 Cu3 Cl3 127.40(4)
Cl5 Cu3 Cl4 118.54(4)
Cl3 Cu3 Cl4 108.76(4)
Cu1 Cl1 Cu2 93.37(3)
Cu1 Cl2 Cu2 91.82(3)
Cu3 Cl3 Cu1 92.46(3)
Cu3 Cl4 Cu2 90.85(3)
C12B N1A C11B 106.8(10)
C12B N1A C11A 15.7(7)
C11B N1A C11A 98.2(7)
C12B N1A C12A 115.3(7)
C11B N1A C12A 9.1(8)
C11A N1A C12A 107.3(4)
C12B N1A C2AA 86.8(6)
C11B N1A C2AA 125.1(7)
C11A N1A C2AA 102.4(3)
C12A N1A C2AA 120.3(4)
C12B N1A C2AB 112.9(7)
C11B N1A C2AB 98.6(7)
C11A N1A C2AB 128.1(5)
C12A N1A C2AB 91.7(3)
C2AA N1A C2AB 31.7(3)
C12B N1A Cu1 117.2(5)
C11B N1A Cu1 115.8(7)
C11A N1A Cu1 111.7(3)
C12A N1A Cu1 112.2(3)
C2AA N1A Cu1 102.6(2)
C2AB N1A Cu1 104.1(4)
N1A C11A H11A 109.5
N1A C11A H11B 109.5
N1A C11A H11C 109.5
N1A C12A H12A 109.5
N1A C12A H12B 109.5
N1A C12A H12C 109.5
N1A C11B H11D 109.5
N1A C11B H11E 109.5
H11D C11B H11E 109.5
N1A C11B H11F 109.4
H11D C11B H11F 109.5
H11E C11B H11F 109.5
N1A C12B H12D 109.5
N1A C12B H12E 109.5
H12D C12B H12E 109.5
N1A C12B H12F 109.5
H12D C12B H12F 109.5
H12E C12B H12F 109.5
C3AA C2AA N1A 105.5(3)
C3AA C2AA H2AA 110.6
N1A C2AA H2AA 110.6
C3AA C2AA H2AB 110.6
N1A C2AA H2AB 110.6
H2AA C2AA H2AB 108.8
C2AA C3AA N4A 111.5(3)
C2AA C3AA H3AA 109.3
N4A C3AA H3AA 109.3
C2AA C3AA H3AB 109.3
N4A C3AA H3AB 109.3
H3AA C3AA H3AB 108.0
C3AB C2AB N1A 106.5(5)
C3AB C2AB H2AC 110.4
N1A C2AB H2AC 110.4
C3AB C2AB H2AD 110.4
N1A C2AB H2AD 110.4
H2AC C2AB H2AD 108.6
C2AB C3AB N4A 105.0(6)
C2AB C3AB H3AC 110.7
N4A C3AB H3AC 110.7
C2AB C3AB H3AD 110.7
N4A C3AB H3AD 110.7
H3AC C3AB H3AD 108.8
C42A N4A C41A 103.0(4)
C42A N4A C42B 16.2(5)
C41A N4A C42B 115.7(5)
C42A N4A C41B 100.1(11)
C41A N4A C41B 10.8(8)
C42B N4A C41B 114.5(11)
C42A N4A C3AB 133.3(5)
C41A N4A C3AB 90.9(4)
C42B N4A C3AB 120.1(6)
C41B N4A C3AB 100.2(10)
C42A N4A C3AA 107.8(3)
C41A N4A C3AA 113.4(4)
C42B N4A C3AA 92.9(5)
C41B N4A C3AA 123.9(9)
C3AB N4A C3AA 28.9(4)
C42A N4A Cu1 112.8(3)
C41A N4A Cu1 113.8(3)
C42B N4A Cu1 112.8(4)
C41B N4A Cu1 106.3(6)
C3AB N4A Cu1 101.1(4)
C3AA N4A Cu1 106.1(2)
N4A C41A H41A 109.5
N4A C41A H41B 109.5
N4A C41A H41C 109.5
N4A C42A H42A 109.5
N4A C42A H42B 109.5
N4A C42A H42C 109.5
N4A C41B H41D 109.5
N4A C41B H41E 109.5
H41D C41B H41E 109.5
N4A C41B H41F 109.5
H41D C41B H41F 109.5
H41E C41B H41F 109.5
N4A C42B H42D 109.5
N4A C42B H42E 109.5
H42D C42B H42E 109.5
N4A C42B H42F 109.5
H42D C42B H42F 109.5
H42E C42B H42F 109.5
N2B C1B N5B 104.7(2)
N2B C1B Cu2 133.3(2)
N5B C1B Cu2 121.9(2)
C1B N2B C21B 124.6(3)
C1B N2B C3B 117.4(3)
C21B N2B C3B 117.9(3)
N2B C21B H21A 109.5
N2B C21B H21B 109.5
H21A C21B H21B 109.5
N2B C21B H21C 109.5
H21A C21B H21C 109.5
H21B C21B H21C 109.5
N2B C3B C4B 101.9(3)
N2B C3B H3BA 111.4
C4B C3B H3BA 111.4
N2B C3B H3BB 111.4
C4B C3B H3BB 111.4
H3BA C3B H3BB 109.3
C3B C4B N5B 103.7(3)
C3B C4B H4BA 111.0
N5B C4B H4BA 111.0
C3B C4B H4BB 111.0
N5B C4B H4BB 111.0
H4BA C4B H4BB 109.0
C51B N5B C52B 109.5(3)
C51B N5B C1B 111.0(2)
C52B N5B C1B 107.6(2)
C51B N5B C4B 112.7(3)
C52B N5B C4B 110.6(2)
C1B N5B C4B 105.3(2)
N5B C51B H51A 109.5
N5B C51B H51D 109.5
H51A C51B H51D 109.5
N5B C51B H51B 109.5
H51A C51B H51B 109.5
H51D C51B H51B 109.5
N5B C52B H52D 109.5
N5B C52B H52A 109.5
H52D C52B H52A 109.5
N5B C52B H52B 109.5
H52D C52B H52B 109.5
H52A C52B H52B 109.5

loop_
_geom_bond_atom_site_label_1
_geom_bond_atom_site_label_2
_geom_bond_distance
Cu1 N4A 2.065(2)
Cu1 N1A 2.071(2)
Cu1 Cl2 2.2926(8)
Cu1 Cl1 2.3588(9)
Cu1 Cl3 2.5822(9)
Cu2 C1B 1.893(3)
Cu2 Cl1 2.3817(9)
Cu2 Cl4 2.3949(9)
Cu2 Cl2 2.5050(10)
Cu3 Cl5 2.2054(10)
Cu3 Cl3 2.2828(10)
Cu3 Cl4 2.3690(10)
N1A C12B 1.471(3)
N1A C11B 1.472(3)
N1A C11A 1.472(3)
N1A C12A 1.473(3)
N1A C2AA 1.531(3)
N1A C2AB 1.536(3)
C11A H11A 0.9600
C11A H11B 0.9600
C11A H11C 0.9600
C12A H12A 0.9600
C12A H12B 0.9600
C12A H12C 0.9600
C11B H11D 0.9600
C11B H11E 0.9600
C11B H11F 0.9600
C12B H12D 0.9600
C12B H12E 0.9600
C12B H12F 0.9600
C2AA C3AA 1.466(4)
C2AA H2AA 0.9700
C2AA H2AB 0.9700
C3AA N4A 1.488(3)
C3AA H3AA 0.9700
C3AA H3AB 0.9700
C2AB C3AB 1.467(4)
C2AB H2AC 0.9700
C2AB H2AD 0.9700
C3AB N4A 1.488(4)
C3AB H3AC 0.9700
C3AB H3AD 0.9700
N4A C42A 1.472(3)
N4A C41A 1.472(3)
N4A C42B 1.472(3)
N4A C41B 1.472(3)
C41A H41A 0.9600
C41A H41B 0.9600
C41A H41C 0.9600
C42A H42A 0.9600
C42A H42B 0.9600
C42A H42C 0.9600
C41B H41D 0.9600
C41B H41E 0.9600
C41B H41F 0.9600
C42B H42D 0.9600
C42B H42E 0.9600
C42B H42F 0.9600
C1B N2B 1.292(4)
C1B N5B 1.515(4)
N2B C21B 1.456(4)
N2B C3B 1.467(4)
C21B H21A 0.9600
C21B H21B 0.9600
C21B H21C 0.9600
C3B C4B 1.478(6)
C3B H3BA 0.9700
C3B H3BB 0.9700
C4B N5B 1.520(5)
C4B H4BA 0.9700
C4B H4BB 0.9700
N5B C51B 1.488(4)
N5B C52B 1.507(4)
C51B H51A 0.9600
C51B H51D 0.9600
C51B H51B 0.9600
C52B H52D 0.9600
C52B H52A 0.9600
C52B H52B 0.9600

loop_
_geom_torsion_atom_site_label_1
_geom_torsion_atom_site_label_2
_geom_torsion_atom_site_label_3
_geom_torsion_atom_site_label_4
_geom_torsion
N4A Cu1 Cl1 Cu2 177.00(6)
N1A Cu1 Cl1 Cu2 103.6(3)
Cl2 Cu1 Cl1 Cu2 14.85(3)
Cl3 Cu1 Cl1 Cu2 -83.53(3)
C1B Cu2 Cl1 Cu1 -135.96(11)
Cl4 Cu2 Cl1 Cu1 92.05(4)
Cl2 Cu2 Cl1 Cu1 -13.66(3)
N4A Cu1 Cl2 Cu2 -103.5(2)
N1A Cu1 Cl2 Cu2 178.11(6)
Cl1 Cu1 Cl2 Cu2 -14.08(3)
Cl3 Cu1 Cl2 Cu2 80.54(3)
C1B Cu2 Cl2 Cu1 147.20(10)
Cl1 Cu2 Cl2 Cu1 14.04(3)
Cl4 Cu2 Cl2 Cu1 -84.57(4)
Cl5 Cu3 Cl3 Cu1 -123.83(4)
Cl4 Cu3 Cl3 Cu1 82.67(4)
N4A Cu1 Cl3 Cu3 97.91(7)
N1A Cu1 Cl3 Cu3 -175.90(6)
Cl2 Cu1 Cl3 Cu3 -83.36(4)
Cl1 Cu1 Cl3 Cu3 5.62(4)
Cl5 Cu3 Cl4 Cu2 124.87(4)
Cl3 Cu3 Cl4 Cu2 -78.93(4)
C1B Cu2 Cl4 Cu3 -153.57(10)
Cl1 Cu2 Cl4 Cu3 -11.06(4)
Cl2 Cu2 Cl4 Cu3 74.62(3)
N4A Cu1 N1A C12B 120.2(8)
Cl2 Cu1 N1A C12B -77.4(8)
Cl1 Cu1 N1A C12B -165.8(8)
Cl3 Cu1 N1A C12B 21.4(8)
N4A Cu1 N1A C11B -112.4(7)
Cl2 Cu1 N1A C11B 50.1(7)
Cl1 Cu1 N1A C11B -38.3(8)
Cl3 Cu1 N1A C11B 148.9(7)
N4A Cu1 N1A C11A 136.3(3)
Cl2 Cu1 N1A C11A -61.2(3)
Cl1 Cu1 N1A C11A -149.6(4)
Cl3 Cu1 N1A C11A 37.6(3)
N4A Cu1 N1A C12A -103.1(3)
Cl2 Cu1 N1A C12A 59.3(3)
Cl1 Cu1 N1A C12A -29.1(5)
Cl3 Cu1 N1A C12A 158.1(3)
N4A Cu1 N1A C2AA 27.3(2)
Cl2 Cu1 N1A C2AA -170.2(2)
Cl1 Cu1 N1A C2AA 101.3(3)
Cl3 Cu1 N1A C2AA -71.5(2)
N4A Cu1 N1A C2AB -5.3(3)
Cl2 Cu1 N1A C2AB 157.2(3)
Cl1 Cu1 N1A C2AB 68.7(4)
Cl3 Cu1 N1A C2AB -104.1(3)
C12B N1A C2AA C3AA -168.9(7)
C11B N1A C2AA C3AA 82.8(9)
C11A N1A C2AA C3AA -167.7(4)
C12A N1A C2AA C3AA 73.6(5)
C2AB N1A C2AA C3AA 44.8(7)
Cu1 N1A C2AA C3AA -51.8(4)
N1A C2AA C3AA N4A 58.6(5)
C12B N1A C2AB C3AB -89.1(9)
C11B N1A C2AB C3AB 158.5(9)
C11A N1A C2AB C3AB -93.9(8)
C12A N1A C2AB C3AB 152.4(7)
C2AA N1A C2AB C3AB -52.1(4)
Cu1 N1A C2AB C3AB 39.0(7)
N1A C2AB C3AB N4A -67.1(8)
C2AB C3AB N4A C42A -78.7(7)
C2AB C3AB N4A C41A 172.4(6)
C2AB C3AB N4A C42B -66.9(8)
C2AB C3AB N4A C41B 166.9(9)
C2AB C3AB N4A C3AA -45.2(5)
C2AB C3AB N4A Cu1 57.9(6)
C2AA C3AA N4A C42A -154.2(5)
C2AA C3AA N4A C41A 92.5(5)
C2AA C3AA N4A C42B -147.9(6)
C2AA C3AA N4A C41B 89.8(12)
C2AA C3AA N4A C3AB 50.7(7)
C2AA C3AA N4A Cu1 -33.2(5)
N1A Cu1 N4A C42A 119.3(3)
Cl2 Cu1 N4A C42A 40.0(4)
Cl1 Cu1 N4A C42A -49.0(3)
Cl3 Cu1 N4A C42A -144.1(3)
N1A Cu1 N4A C41A -123.8(4)
Cl2 Cu1 N4A C41A 156.8(4)
Cl1 Cu1 N4A C41A 67.9(4)
Cl3 Cu1 N4A C41A -27.2(4)
N1A Cu1 N4A C42B 101.8(4)
Cl2 Cu1 N4A C42B 22.5(5)
Cl1 Cu1 N4A C42B -66.5(4)
Cl3 Cu1 N4A C42B -161.6(4)
N1A Cu1 N4A C41B -132.0(11)
Cl2 Cu1 N4A C41B 148.7(11)
Cl1 Cu1 N4A C41B 59.7(11)
Cl3 Cu1 N4A C41B -35.4(11)
N1A Cu1 N4A C3AB -27.8(3)
Cl2 Cu1 N4A C3AB -107.2(3)
Cl1 Cu1 N4A C3AB 163.9(3)
Cl3 Cu1 N4A C3AB 68.8(3)
N1A Cu1 N4A C3AA 1.5(3)
Cl2 Cu1 N4A C3AA -77.8(4)
Cl1 Cu1 N4A C3AA -166.7(3)
Cl3 Cu1 N4A C3AA 98.1(3)
Cl1 Cu2 C1B N2B 104.6(3)
Cl4 Cu2 C1B N2B -127.7(3)
Cl2 Cu2 C1B N2B -2.2(3)
Cl1 Cu2 C1B N5B -80.1(2)
Cl4 Cu2 C1B N5B 47.6(2)
Cl2 Cu2 C1B N5B 173.04(17)
N5B C1B N2B C21B -176.6(3)
Cu2 C1B N2B C21B -0.8(5)
N5B C1B N2B C3B 0.3(4)
Cu2 C1B N2B C3B 176.1(2)
C1B N2B C3B C4B 16.2(4)
C21B N2B C3B C4B -166.7(3)
N2B C3B C4B N5B -24.3(3)
N2B C1B N5B C51B -138.6(3)
Cu2 C1B N5B C51B 45.0(3)
N2B C1B N5B C52B 101.6(3)
Cu2 C1B N5B C52B -74.8(3)
N2B C1B N5B C4B -16.3(3)
Cu2 C1B N5B C4B 167.2(2)
C3B C4B N5B C51B 146.8(3)
C3B C4B N5B C52B -90.2(3)
C3B C4B N5B C1B 25.7(3)
